data_7249450
loop_
_publ_author_name
'Gajda, Roman'
'Podsiad\/lo, S\/lawomir'
'Jastrz\;ebski, Cezariusz'
'D\/lu\.zewski, Piotr'
'Wo\'zniak, Krzysztof'

_publ_section_title
;
 Sn3S4: a new mixed-valence tin sulfide
;
_journal_issue 46
_journal_name_full CrystEngComm
_journal_page_first 6553
_journal_page_last 6561
_journal_paper_doi 10.1039/D4CE00629A
_journal_volume 26
_journal_year 2024
_chemical_formula_sum 'S4 Sn3'
_chemical_formula_weight 484.31
_space_group_crystal_system cubic
_space_group_IT_number 227
_space_group_name_Hall '-F 4vw 2vw 3'
_space_group_name_H-M_alt 'F d -3 m :2'
_atom_sites_solution_primary direct
_audit_creation_date 2014-12-16
_audit_creation_method
;
Olex2 1.2
(compiled 2015.01.06 svn.r3119 for OlexSys, GUI svn.r4979)
;
_audit_update_record
;
2018-02-23 deposited with the CCDC.	2024-10-08 downloaded from the CCDC.
;
_cell_angle_alpha 90
_cell_angle_beta 90
_cell_angle_gamma 90
_cell_formula_units_Z 8
_cell_length_a 10.50180(6)
_cell_length_b 10.50180(6)
_cell_length_c 10.50180(6)
_cell_measurement_reflns_used 16436
_cell_measurement_temperature 90(2)
_cell_measurement_theta_max 44.2760
_cell_measurement_theta_min 2.6350
_cell_volume 1158.220(11)
_computing_cell_refinement
;
CrysAlisPro, Agilent Technologies,
Version 1.171.36.32 (release 02-08-2013 CrysAlis171 .NET)
(compiled Aug  2 2013,16:46:58)
;
_computing_data_collection
;
CrysAlisPro, Agilent Technologies,
Version 1.171.36.32 (release 02-08-2013 CrysAlis171 .NET)
(compiled Aug  2 2013,16:46:58)
;
_computing_data_reduction
;
CrysAlisPro, Agilent Technologies,
Version 1.171.36.32 (release 02-08-2013 CrysAlis171 .NET)
(compiled Aug  2 2013,16:46:58)
;
_computing_molecular_graphics 'Olex2 (Dolomanov et al., 2009)'
_computing_publication_material 'Olex2 (Dolomanov et al., 2009)'
_computing_structure_refinement 'shelxl_version_number 2013-3'
_computing_structure_solution 'XS (Sheldrick, 2008)'
_diffrn_ambient_temperature 90.0(1)
_diffrn_detector_area_resol_mean 16.0128
_diffrn_measured_fraction_theta_full 0.986
_diffrn_measured_fraction_theta_max 1.000
_diffrn_measurement_details
;
#__ type_ start__ end____ width___ exp.time_
  1 omega -118.00  -49.00   1.0000   20.0000
omega____ theta____ kappa____ phi______ frames
    -      -23.9249 -160.0000  -60.0000 69

#__ type_ start__ end____ width___ exp.time_
  2 omega -118.00  -49.00   1.0000   20.0000
omega____ theta____ kappa____ phi______ frames
    -      -23.9249 -160.0000   30.0000 69

#__ type_ start__ end____ width___ exp.time_
  3 omega -113.00   66.00   1.0000   20.0000
omega____ theta____ kappa____ phi______ frames
    -      -23.9249   19.0000  150.0000 179

#__ type_ start__ end____ width___ exp.time_
  4 omega  -71.00   60.00   1.0000   20.0000
omega____ theta____ kappa____ phi______ frames
    -      -23.9249   38.0000  -60.0000 131

#__ type_ start__ end____ width___ exp.time_
  5 omega -102.00   18.00   1.0000   20.0000
omega____ theta____ kappa____ phi______ frames
    -      -23.9249  -57.0000  150.0000 120

#__ type_ start__ end____ width___ exp.time_
  6 omega -112.00   22.00   1.0000   20.0000
omega____ theta____ kappa____ phi______ frames
    -      -23.9249  -77.0000   30.0000 134

#__ type_ start__ end____ width___ exp.time_
  7 omega  -18.00  102.00   1.0000   20.0000
omega____ theta____ kappa____ phi______ frames
    -       23.9249   57.0000  -60.0000 120

#__ type_ start__ end____ width___ exp.time_
  8 omega   21.00  116.00   1.0000   20.0000
omega____ theta____ kappa____ phi______ frames
    -       23.9249 -160.0000   90.0000 95

#__ type_ start__ end____ width___ exp.time_
  9 omega   21.00  154.00   1.0000   70.0000
omega____ theta____ kappa____ phi______ frames
    -       65.7478   76.0000  129.5881 133

#__ type_ start__ end____ width___ exp.time_
 10 omega   20.00  154.00   1.0000   70.0000
omega____ theta____ kappa____ phi______ frames
    -       65.7478   77.0000 -120.0000 134

#__ type_ start__ end____ width___ exp.time_
 11 omega   79.00  153.00   1.0000   70.0000
omega____ theta____ kappa____ phi______ frames
    -       65.7478  111.0000 -180.0000 74

#__ type_ start__ end____ width___ exp.time_
 12 omega   19.00  146.00   1.0000   70.0000
omega____ theta____ kappa____ phi______ frames
    -       65.7478   50.0000   60.0000 127

#__ type_ start__ end____ width___ exp.time_
 13 omega   19.00   46.00   1.0000   70.0000
omega____ theta____ kappa____ phi______ frames
    -       65.7478   80.0000  157.2538 27

#__ type_ start__ end____ width___ exp.time_
 14 omega   20.00  154.00   1.0000   70.0000
omega____ theta____ kappa____ phi______ frames
    -       65.7478   77.0000    0.0000 134

#__ type_ start__ end____ width___ exp.time_
 15 omega   87.00  153.00   1.0000   70.0000
omega____ theta____ kappa____ phi______ frames
    -       65.7478  111.0000   90.0000 66

#__ type_ start__ end____ width___ exp.time_
 16 omega   17.00   75.00   1.0000   70.0000
omega____ theta____ kappa____ phi______ frames
    -       65.7478  -50.0000  150.0000 58

#__ type_ start__ end____ width___ exp.time_
 17 omega   59.00  137.00   1.0000   70.0000
omega____ theta____ kappa____ phi______ frames
    -       65.7478   77.0000  -30.0000 78

#__ type_ start__ end____ width___ exp.time_
 18 omega   18.00   43.00   1.0000   70.0000
omega____ theta____ kappa____ phi______ frames
    -       65.7478   81.0000   56.7121 25

#__ type_ start__ end____ width___ exp.time_
 19 omega   20.00   45.00   1.0000   70.0000
omega____ theta____ kappa____ phi______ frames
    -       65.7478   77.0000  -60.0000 25

#__ type_ start__ end____ width___ exp.time_
 20 omega   21.00   47.00   1.0000   70.0000
omega____ theta____ kappa____ phi______ frames
    -       65.7478   77.0000  -90.0000 26

#__ type_ start__ end____ width___ exp.time_
 21 omega   22.00   48.00   1.0000   70.0000
omega____ theta____ kappa____ phi______ frames
    -       65.7478   77.0000  -30.0000 26

#__ type_ start__ end____ width___ exp.time_
 22 omega   63.00  157.00   1.0000   70.0000
omega____ theta____ kappa____ phi______ frames
    -       65.7478  160.0000  120.0000 94

#__ type_ start__ end____ width___ exp.time_
 23 omega   20.00  114.00   1.0000   70.0000
omega____ theta____ kappa____ phi______ frames
    -       65.7478   77.0000   90.0000 94

#__ type_ start__ end____ width___ exp.time_
 24 omega   20.00   46.00   1.0000   70.0000
omega____ theta____ kappa____ phi______ frames
    -       65.7478   77.0000   30.0000 26

#__ type_ start__ end____ width___ exp.time_
 25 omega   94.00  154.00   1.0000   70.0000
omega____ theta____ kappa____ phi______ frames
    -       65.7478   77.0000   30.0000 60

#__ type_ start__ end____ width___ exp.time_
 26 omega  101.00  153.00   1.0000   70.0000
omega____ theta____ kappa____ phi______ frames
    -       65.7478  111.0000   60.0000 52

#__ type_ start__ end____ width___ exp.time_
 27 omega   74.00  143.00   1.0000   70.0000
omega____ theta____ kappa____ phi______ frames
    -       65.7478  160.0000 -150.0000 69

#__ type_ start__ end____ width___ exp.time_
 28 omega  -23.00  119.00   1.0000   70.0000
omega____ theta____ kappa____ phi______ frames
    -       65.7478  -92.0000  150.0000 142

#__ type_ start__ end____ width___ exp.time_
 29 omega   20.00  151.00   1.0000   70.0000
omega____ theta____ kappa____ phi______ frames
    -       65.7478   77.0000 -150.0000 131

#__ type_ start__ end____ width___ exp.time_
 30 omega   41.00  145.00   1.0000   70.0000
omega____ theta____ kappa____ phi______ frames
    -       65.7478   64.0000 -180.0000 104

#__ type_ start__ end____ width___ exp.time_
 31 omega   19.00   44.00   1.0000   70.0000
omega____ theta____ kappa____ phi______ frames
    -       65.7478   80.0000  -47.0570 25

#__ type_ start__ end____ width___ exp.time_
 32 omega   60.00   99.00   1.0000   70.0000
omega____ theta____ kappa____ phi______ frames
    -       65.7478   77.0000  -90.0000 39

#__ type_ start__ end____ width___ exp.time_
 33 omega   18.00   43.00   1.0000   70.0000
omega____ theta____ kappa____ phi______ frames
    -       65.7478   82.0000 -107.8784 25

#__ type_ start__ end____ width___ exp.time_
 34 omega   58.00  147.00   1.0000   70.0000
omega____ theta____ kappa____ phi______ frames
    -       65.7478   77.0000  -60.0000 89

#__ type_ start__ end____ width___ exp.time_
 35 omega   18.00   45.00   1.0000   70.0000
omega____ theta____ kappa____ phi______ frames
    -       65.7478   81.0000  142.6908 27
;
_diffrn_measurement_device_type 'SuperNova, Single source at offset, Eos'
_diffrn_measurement_method '\w scans'
_diffrn_orient_matrix_UB_11 0.0326440000
_diffrn_orient_matrix_UB_12 -0.0353973000
_diffrn_orient_matrix_UB_13 0.0227733000
_diffrn_orient_matrix_UB_21 0.0153100000
_diffrn_orient_matrix_UB_22 0.0368242000
_diffrn_orient_matrix_UB_23 0.0353101000
_diffrn_orient_matrix_UB_31 -0.0392128000
_diffrn_orient_matrix_UB_32 -0.0150757000
_diffrn_orient_matrix_UB_33 0.0327567000
_diffrn_radiation_type AgK\a
_diffrn_radiation_wavelength 0.56085
_diffrn_reflns_av_R_equivalents 0.0322
_diffrn_reflns_av_unetI/netI 0.0059
_diffrn_reflns_Laue_measured_fraction_full 0.986
_diffrn_reflns_Laue_measured_fraction_max 1.000
_diffrn_reflns_limit_h_max 14
_diffrn_reflns_limit_h_min -14
_diffrn_reflns_limit_k_max 14
_diffrn_reflns_limit_k_min -14
_diffrn_reflns_limit_l_max 14
_diffrn_reflns_limit_l_min -14
_diffrn_reflns_number 7568
_diffrn_reflns_point_group_measured_fraction_full 0.986
_diffrn_reflns_point_group_measured_fraction_max 1.000
_diffrn_reflns_theta_full 19.664
_diffrn_reflns_theta_max 23.556
_diffrn_reflns_theta_min 2.651
_diffrn_source 'Enhance (Ag) X-ray Source'
_exptl_absorpt_coefficient_mu 7.431
_exptl_absorpt_correction_T_max 0.706
_exptl_absorpt_correction_T_min 0.497
_exptl_absorpt_correction_type analytical
_exptl_absorpt_process_details
;
CrysAlisPro, Agilent Technologies,
Version 1.171.36.32 (release 02-08-2013 CrysAlis171 .NET)
(compiled Aug  2 2013,16:46:58)
Analytical numeric absorption correction using a multifaceted crystal
			model based on expressions derived by R.C. Clark & J.S. Reid.
(Clark, R. C. & Reid, J. S. (1995). Acta Cryst. A51, 887-897)
;
_exptl_crystal_colour black
_exptl_crystal_density_diffrn 5.555
_exptl_crystal_description irregular
_exptl_crystal_F_000 1712
_exptl_crystal_size_max 0.1536
_exptl_crystal_size_mid 0.1017
_exptl_crystal_size_min 0.0608
_refine_diff_density_max 1.584
_refine_diff_density_min -2.460
_refine_diff_density_rms 0.307
_refine_ls_extinction_method none
_refine_ls_goodness_of_fit_ref 1.233
_refine_ls_hydrogen_treatment undef
_refine_ls_matrix_type full
_refine_ls_number_parameters 7
_refine_ls_number_reflns 109
_refine_ls_number_restraints 0
_refine_ls_restrained_S_all 1.233
_refine_ls_R_factor_all 0.0265
_refine_ls_R_factor_gt 0.0265
_refine_ls_shift/su_max 0.000
_refine_ls_shift/su_mean 0.000
_refine_ls_structure_factor_coef Fsqd
_refine_ls_weighting_details 'w=1/[\s^2^(Fo^2^)+(0.0470P)^2^+52.0902P] where P=(Fo^2^+2Fc^2^)/3'
_refine_ls_weighting_scheme calc
_refine_ls_wR_factor_gt 0.0802
_refine_ls_wR_factor_ref 0.0802
_reflns_Friedel_coverage 0.000
_reflns_number_gt 109
_reflns_number_total 109
_reflns_threshold_expression 'I > 2\s(I)'
_cod_data_source_file d4ce00629a1.cif
_cod_data_source_block Sn3S4
_cod_depositor_comments 'Adding full bibliography for 7249450.cif.'
_cod_original_cell_volume 1158.22(2)
_cod_original_sg_symbol_H-M 'F d -3 m'
_cod_database_code 7249450
_shelxl_version_number 2013-3
_shelx_space_group_comment
;
The symmetry employed for this shelxl refinement is uniquely defined
by the following loop, which should always be used as a source of
symmetry information in preference to the above space-group names.
They are only intended as comments.
;
_reflns_odcompleteness_completeness 100.00
_reflns_odcompleteness_iscentric 1
_reflns_odcompleteness_theta 23.55
_reflns_friedel_fraction
;
 is defined as the number of unique
 Friedel pairs measured divided by the number that would be
 possible theoretically, ignoring centric projections and
 systematic absences.
;

loop_
_space_group_symop_operation_xyz
'x, y, z'
'-y, x+1/4, z+1/4'
'-x+1/4, -y+1/4, z'
'y+1/4, -x, z+1/4'
'x+1/4, -z, y+1/4'
'x, -y+1/4, -z+1/4'
'x+1/4, z+1/4, -y'
'z+1/4, y+1/4, -x'
'-x+1/4, y, -z+1/4'
'-z, y+1/4, x+1/4'
'z, x, y'
'y, z, x'
'-y+1/4, -z+1/4, x'
'z, -x+1/4, -y+1/4'
'-y+1/4, z, -x+1/4'
'-z+1/4, -x+1/4, y'
'-z+1/4, x, -y+1/4'
'y, -z+1/4, -x+1/4'
'y+1/4, x+1/4, -z'
'-y, -x, -z'
'-x, z+1/4, y+1/4'
'-x, -z, -y'
'z+1/4, -y, x+1/4'
'-z, -y, -x'
'x, y+1/2, z+1/2'
'-y, x+3/4, z+3/4'
'-x+1/4, -y+3/4, z+1/2'
'y+1/4, -x+1/2, z+3/4'
'x+1/4, -z+1/2, y+3/4'
'x, -y+3/4, -z+3/4'
'x+1/4, z+3/4, -y+1/2'
'z+1/4, y+3/4, -x+1/2'
'-x+1/4, y+1/2, -z+3/4'
'-z, y+3/4, x+3/4'
'z, x+1/2, y+1/2'
'y, z+1/2, x+1/2'
'-y+1/4, -z+3/4, x+1/2'
'z, -x+3/4, -y+3/4'
'-y+1/4, z+1/2, -x+3/4'
'-z+1/4, -x+3/4, y+1/2'
'-z+1/4, x+1/2, -y+3/4'
'y, -z+3/4, -x+3/4'
'y+1/4, x+3/4, -z+1/2'
'-y, -x+1/2, -z+1/2'
'-x, z+3/4, y+3/4'
'-x, -z+1/2, -y+1/2'
'z+1/4, -y+1/2, x+3/4'
'-z, -y+1/2, -x+1/2'
'x+1/2, y, z+1/2'
'-y+1/2, x+1/4, z+3/4'
'-x+3/4, -y+1/4, z+1/2'
'y+3/4, -x, z+3/4'
'x+3/4, -z, y+3/4'
'x+1/2, -y+1/4, -z+3/4'
'x+3/4, z+1/4, -y+1/2'
'z+3/4, y+1/4, -x+1/2'
'-x+3/4, y, -z+3/4'
'-z+1/2, y+1/4, x+3/4'
'z+1/2, x, y+1/2'
'y+1/2, z, x+1/2'
'-y+3/4, -z+1/4, x+1/2'
'z+1/2, -x+1/4, -y+3/4'
'-y+3/4, z, -x+3/4'
'-z+3/4, -x+1/4, y+1/2'
'-z+3/4, x, -y+3/4'
'y+1/2, -z+1/4, -x+3/4'
'y+3/4, x+1/4, -z+1/2'
'-y+1/2, -x, -z+1/2'
'-x+1/2, z+1/4, y+3/4'
'-x+1/2, -z, -y+1/2'
'z+3/4, -y, x+3/4'
'-z+1/2, -y, -x+1/2'
'x+1/2, y+1/2, z'
'-y+1/2, x+3/4, z+1/4'
'-x+3/4, -y+3/4, z'
'y+3/4, -x+1/2, z+1/4'
'x+3/4, -z+1/2, y+1/4'
'x+1/2, -y+3/4, -z+1/4'
'x+3/4, z+3/4, -y'
'z+3/4, y+3/4, -x'
'-x+3/4, y+1/2, -z+1/4'
'-z+1/2, y+3/4, x+1/4'
'z+1/2, x+1/2, y'
'y+1/2, z+1/2, x'
'-y+3/4, -z+3/4, x'
'z+1/2, -x+3/4, -y+1/4'
'-y+3/4, z+1/2, -x+1/4'
'-z+3/4, -x+3/4, y'
'-z+3/4, x+1/2, -y+1/4'
'y+1/2, -z+3/4, -x+1/4'
'y+3/4, x+3/4, -z'
'-y+1/2, -x+1/2, -z'
'-x+1/2, z+3/4, y+1/4'
'-x+1/2, -z+1/2, -y'
'z+3/4, -y+1/2, x+1/4'
'-z+1/2, -y+1/2, -x'
'-x, -y, -z'
'y, -x-1/4, -z-1/4'
'x-1/4, y-1/4, -z'
'-y-1/4, x, -z-1/4'
'-x-1/4, z, -y-1/4'
'-x, y-1/4, z-1/4'
'-x-1/4, -z-1/4, y'
'-z-1/4, -y-1/4, x'
'x-1/4, -y, z-1/4'
'z, -y-1/4, -x-1/4'
'-z, -x, -y'
'-y, -z, -x'
'y-1/4, z-1/4, -x'
'-z, x-1/4, y-1/4'
'y-1/4, -z, x-1/4'
'z-1/4, x-1/4, -y'
'z-1/4, -x, y-1/4'
'-y, z-1/4, x-1/4'
'-y-1/4, -x-1/4, z'
'y, x, z'
'x, -z-1/4, -y-1/4'
'x, z, y'
'-z-1/4, y, -x-1/4'
'z, y, x'
'-x, -y+1/2, -z+1/2'
'y, -x+1/4, -z+1/4'
'x-1/4, y+1/4, -z+1/2'
'-y-1/4, x+1/2, -z+1/4'
'-x-1/4, z+1/2, -y+1/4'
'-x, y+1/4, z+1/4'
'-x-1/4, -z+1/4, y+1/2'
'-z-1/4, -y+1/4, x+1/2'
'x-1/4, -y+1/2, z+1/4'
'z, -y+1/4, -x+1/4'
'-z, -x+1/2, -y+1/2'
'-y, -z+1/2, -x+1/2'
'y-1/4, z+1/4, -x+1/2'
'-z, x+1/4, y+1/4'
'y-1/4, -z+1/2, x+1/4'
'z-1/4, x+1/4, -y+1/2'
'z-1/4, -x+1/2, y+1/4'
'-y, z+1/4, x+1/4'
'-y-1/4, -x+1/4, z+1/2'
'y, x+1/2, z+1/2'
'x, -z+1/4, -y+1/4'
'x, z+1/2, y+1/2'
'-z-1/4, y+1/2, -x+1/4'
'z, y+1/2, x+1/2'
'-x+1/2, -y, -z+1/2'
'y+1/2, -x-1/4, -z+1/4'
'x+1/4, y-1/4, -z+1/2'
'-y+1/4, x, -z+1/4'
'-x+1/4, z, -y+1/4'
'-x+1/2, y-1/4, z+1/4'
'-x+1/4, -z-1/4, y+1/2'
'-z+1/4, -y-1/4, x+1/2'
'x+1/4, -y, z+1/4'
'z+1/2, -y-1/4, -x+1/4'
'-z+1/2, -x, -y+1/2'
'-y+1/2, -z, -x+1/2'
'y+1/4, z-1/4, -x+1/2'
'-z+1/2, x-1/4, y+1/4'
'y+1/4, -z, x+1/4'
'z+1/4, x-1/4, -y+1/2'
'z+1/4, -x, y+1/4'
'-y+1/2, z-1/4, x+1/4'
'-y+1/4, -x-1/4, z+1/2'
'y+1/2, x, z+1/2'
'x+1/2, -z-1/4, -y+1/4'
'x+1/2, z, y+1/2'
'-z+1/4, y, -x+1/4'
'z+1/2, y, x+1/2'
'-x+1/2, -y+1/2, -z'
'y+1/2, -x+1/4, -z-1/4'
'x+1/4, y+1/4, -z'
'-y+1/4, x+1/2, -z-1/4'
'-x+1/4, z+1/2, -y-1/4'
'-x+1/2, y+1/4, z-1/4'
'-x+1/4, -z+1/4, y'
'-z+1/4, -y+1/4, x'
'x+1/4, -y+1/2, z-1/4'
'z+1/2, -y+1/4, -x-1/4'
'-z+1/2, -x+1/2, -y'
'-y+1/2, -z+1/2, -x'
'y+1/4, z+1/4, -x'
'-z+1/2, x+1/4, y-1/4'
'y+1/4, -z+1/2, x-1/4'
'z+1/4, x+1/4, -y'
'z+1/4, -x+1/2, y-1/4'
'-y+1/2, z+1/4, x-1/4'
'-y+1/4, -x+1/4, z'
'y+1/2, x+1/2, z'
'x+1/2, -z+1/4, -y-1/4'
'x+1/2, z+1/2, y'
'-z+1/4, y+1/2, -x-1/4'
'z+1/2, y+1/2, x'

loop_
_atom_site_label
_atom_site_type_symbol
_atom_site_fract_x
_atom_site_fract_y
_atom_site_fract_z
_atom_site_U_iso_or_equiv
_atom_site_adp_type
_atom_site_occupancy
_atom_site_site_symmetry_order
_atom_site_calc_flag
_atom_site_refinement_flags_posn
_atom_site_refinement_flags_adp
_atom_site_refinement_flags_occupancy
_atom_site_disorder_assembly
_atom_site_disorder_group
Sn1 Sn 1.0000 0.5000 0.5000 0.0086(4) Uani 1 12 d S T P . .
Sn2 Sn 0.6250 0.6250 0.6250 0.0134(4) Uani 1 24 d S T P . .
S3 S 0.76056(14) 0.48944(14) 0.48944(14) 0.0112(6) Uani 1 6 d S T P . .

loop_
_atom_site_aniso_label
_atom_site_aniso_U_11
_atom_site_aniso_U_22
_atom_site_aniso_U_33
_atom_site_aniso_U_23
_atom_site_aniso_U_13
_atom_site_aniso_U_12
Sn1 0.0086(4) 0.0086(4) 0.0086(4) -0.00174(16) -0.00174(16) -0.00174(16)
Sn2 0.0134(4) 0.0134(4) 0.0134(4) 0.000 0.000 0.000
S3 0.0112(6) 0.0112(6) 0.0112(6) -0.0037(4) 0.0037(4) 0.0037(4)

loop_
_atom_type_symbol
_atom_type_description
_atom_type_scat_dispersion_real
_atom_type_scat_dispersion_imag
_atom_type_scat_source
S S 0.0826 0.0763 'International Tables Vol C Tables 4.2.6.8 and 6.1.1.4'
Sn Sn -1.1587 0.9299 'International Tables Vol C Tables 4.2.6.8 and 6.1.1.4'

loop_
_exptl_crystal_face_index_h
_exptl_crystal_face_index_k
_exptl_crystal_face_index_l
_exptl_crystal_face_perp_dist
_exptl_oxdiff_crystal_face_indexfrac_h
_exptl_oxdiff_crystal_face_indexfrac_k
_exptl_oxdiff_crystal_face_indexfrac_l
_exptl_oxdiff_crystal_face_x
_exptl_oxdiff_crystal_face_y
_exptl_oxdiff_crystal_face_z
-14 12 2 0.0455 -14.0004 12.0003 1.9988 -0.8363 0.2981 0.4336
17 -2 7 0.0271 16.9999 -2.0001 7.0008 0.7852 0.4338 -0.4071
9 -6 15 0.0421 8.9995 -6.0000 15.0004 0.8478 0.4465 0.2289
10 -12 -11 0.0200 10.0008 -12.0004 -10.9989 0.5008 -0.6772 -0.5715
2 -18 -6 0.0148 2.0006 -18.0003 -5.9992 0.5658 -0.8441 -0.0036
-8 17 -4 0.0592 -8.0002 17.0003 -4.0009 -0.9540 0.3623 -0.0736
13 4 -13 0.0462 13.0006 3.9998 -12.9992 -0.0132 -0.1127 -0.9959
-15 -10 -7 0.0337 -14.9996 -10.0001 -7.0004 -0.2951 -0.8451 0.5096
10 9 13 0.0510 9.9993 9.0002 13.0000 0.3039 0.9435 -0.1019
-14 -5 12 0.0656 -14.0005 -4.9998 11.9992 -0.0068 0.0252 1.0174
-14 -5 11 0.0639 -14.0005 -4.9998 10.9992 -0.0296 -0.0101 0.9847
11 10 -12 0.0581 11.0004 9.9999 -11.9995 -0.2681 0.1130 -0.9752
14 -13 -1 0.0125 14.0004 -13.0003 -0.9988 0.8945 -0.2996 -0.3857
1 -17 9 0.0337 0.9999 -17.0002 9.0004 0.8394 -0.2929 0.5119

loop_
_geom_angle_atom_site_label_1
_geom_angle_atom_site_label_2
_geom_angle_atom_site_label_3
_geom_angle
_geom_angle_site_symmetry_1
_geom_angle_site_symmetry_3
_geom_angle_publ_flag
S3 Sn1 S3 84.85(7) . 170_566 ?
S3 Sn1 S3 95.15(7) . 74_645 ?
S3 Sn1 S3 180.0 170_566 74_645 ?
S3 Sn1 S3 95.15(7) . 171_556 ?
S3 Sn1 S3 95.15(7) 170_566 171_556 ?
S3 Sn1 S3 84.85(7) 74_645 171_556 ?
S3 Sn1 S3 180.0 . 97_766 ?
S3 Sn1 S3 95.15(7) 170_566 97_766 ?
S3 Sn1 S3 84.85(7) 74_645 97_766 ?
S3 Sn1 S3 84.85(7) 171_556 97_766 ?
S3 Sn1 S3 84.85(7) . 75_655 ?
S3 Sn1 S3 84.85(7) 170_566 75_655 ?
S3 Sn1 S3 95.15(7) 74_645 75_655 ?
S3 Sn1 S3 180.0 171_556 75_655 ?
S3 Sn1 S3 95.15(7) 97_766 75_655 ?
S3 Sn2 S3 109.5 148_656 3_665 ?
S3 Sn2 S3 109.471(1) 148_656 122_566 ?
S3 Sn2 S3 109.471(1) 3_665 122_566 ?
S3 Sn2 S3 109.471(1) 148_656 . ?
S3 Sn2 S3 109.471(1) 3_665 . ?
S3 Sn2 S3 109.5 122_566 . ?
Sn2 S3 Sn1 121.70(5) . . ?
Sn2 S3 Sn1 121.70(5) . 28_564 ?
Sn1 S3 Sn1 94.93(6) . 28_564 ?
Sn2 S3 Sn1 121.70(5) . 75_655 ?
Sn1 S3 Sn1 94.93(6) . 75_655 ?
Sn1 S3 Sn1 94.93(6) 28_564 75_655 ?

loop_
_geom_bond_atom_site_label_1
_geom_bond_atom_site_label_2
_geom_bond_distance
_geom_bond_site_symmetry_2
_geom_bond_publ_flag
Sn1 S3 2.5194(13) . ?
Sn1 S3 2.5194(13) 170_566 ?
Sn1 S3 2.5194(13) 74_645 ?
Sn1 S3 2.5194(13) 171_556 ?
Sn1 S3 2.5194(13) 97_766 ?
Sn1 S3 2.5194(13) 75_655 ?
Sn2 S3 2.466(2) 148_656 ?
Sn2 S3 2.466(2) 3_665 ?
Sn2 S3 2.466(2) 122_566 ?
Sn2 S3 2.466(2) . ?
S3 Sn1 2.5194(13) 28_564 ?
S3 Sn1 2.5194(13) 75_655 ?
